data_2222498
loop_
_publ_author_name
'H\"okelek, Tuncer'
'Dal, Hakan'
'Tercan, Bar\?i\,s'
'Aybirdi, \"Ozg\"ur'
'Necefo\(glu, Hacali'

_publ_section_title
;<i>catena</i>-Poly[[[diaquabis[4-(diethylamino)benzoato-\k<i>O</i>]manganese(II)]-\m-aqua]
 dihydrate]
;
_journal_coeditor_code XU2525
_journal_issue 7
_journal_name_full 'Acta Crystallographica Section E'
_journal_page_first m747
_journal_page_last m748
_journal_paper_doi 10.1107/S1600536809021060
_journal_volume 65
_journal_year 2009
_chemical_formula_iupac '[Mn (C11 H14 N O2)2 (H2 O)3], 2H2 O'
_chemical_formula_moiety 'C22 H34 Mn N2 O7, 2(H2 O)'
_chemical_formula_sum 'C22 H38 Mn N2 O9'
_chemical_formula_weight 529.48
_chemical_name_systematic
;
<i>catena</i>-Poly[[[diaquabis[4-(diethylamino)benzoato-
\k<i>O</i>]manganese(II)]-\m-aqua] dihydrate]
;
_space_group_IT_number 14
_symmetry_cell_setting monoclinic
_symmetry_space_group_name_Hall '-P 2yn'
_symmetry_space_group_name_H-M 'P 1 21/n 1'
_atom_sites_solution_hydrogens geom
_atom_sites_solution_primary direct
_atom_sites_solution_secondary difmap
_audit_creation_method SHELXL-97
_cell_angle_alpha 90.00
_cell_angle_beta 95.644(2)
_cell_angle_gamma 90.00
_cell_formula_units_Z 4
_cell_length_a 8.1585(2)
_cell_length_b 11.2907(2)
_cell_length_c 27.8738(3)
_cell_measurement_reflns_used 6515
_cell_measurement_temperature 100(2)
_cell_measurement_theta_max 28.03
_cell_measurement_theta_min 2.33
_cell_volume 2555.15(8)
_computing_cell_refinement 'SAINT (Bruker, 2007)'
_computing_data_collection 'APEX2 (Bruker, 2007)'
_computing_data_reduction 'SAINT (Bruker, 2007)'
_computing_molecular_graphics 'ORTEP-3 for Windows (Farrugia, 1997)'
_computing_publication_material 'WinGX (Farrugia, 1999) and PLATON (Spek, 2009)'
_computing_structure_refinement 'SHELXL97 (Sheldrick, 2008)'
_computing_structure_solution 'SHELXS97 (Sheldrick, 2008)'
_diffrn_ambient_temperature 100(2)
_diffrn_measured_fraction_theta_full 0.982
_diffrn_measured_fraction_theta_max 0.982
_diffrn_measurement_device_type 'Bruker Kappa APEXII CCD area-detector'
_diffrn_measurement_method '\f and \w'
_diffrn_radiation_monochromator graphite
_diffrn_radiation_source 'fine-focus sealed tube'
_diffrn_radiation_type MoK\a
_diffrn_radiation_wavelength 0.71073
_diffrn_reflns_av_R_equivalents 0.0354
_diffrn_reflns_av_sigmaI/netI 0.0469
_diffrn_reflns_limit_h_max 10
_diffrn_reflns_limit_h_min -9
_diffrn_reflns_limit_k_max 15
_diffrn_reflns_limit_k_min -11
_diffrn_reflns_limit_l_max 35
_diffrn_reflns_limit_l_min -37
_diffrn_reflns_number 22676
_diffrn_reflns_theta_full 28.42
_diffrn_reflns_theta_max 28.42
_diffrn_reflns_theta_min 1.47
_diffrn_standards_number 0
_exptl_absorpt_coefficient_mu 0.568
_exptl_absorpt_correction_T_max 0.920
_exptl_absorpt_correction_T_min 0.870
_exptl_absorpt_correction_type multi-scan
_exptl_absorpt_process_details '(SADABS; Bruker, 2005)'
_exptl_crystal_colour yellow
_exptl_crystal_density_diffrn 1.376
_exptl_crystal_density_method 'not measured'
_exptl_crystal_description block
_exptl_crystal_F_000 1124
_exptl_crystal_size_max 0.50
_exptl_crystal_size_mid 0.20
_exptl_crystal_size_min 0.15
_refine_diff_density_max 0.659
_refine_diff_density_min -0.407
_refine_ls_extinction_method none
_refine_ls_goodness_of_fit_ref 1.015
_refine_ls_hydrogen_treatment mixed
_refine_ls_matrix_type full
_refine_ls_number_parameters 354
_refine_ls_number_reflns 6299
_refine_ls_number_restraints 15
_refine_ls_restrained_S_all 1.096
_refine_ls_R_factor_all 0.0642
_refine_ls_R_factor_gt 0.0379
_refine_ls_shift/su_max 0.000
_refine_ls_shift/su_mean 0.000
_refine_ls_structure_factor_coef Fsqd
_refine_ls_weighting_details 'calc w=1/[\s^2^(Fo^2^)+(0.0367P)^2^+1.1841P] where P=(Fo^2^+2Fc^2^)/3'
_refine_ls_weighting_scheme calc
_refine_ls_wR_factor_gt 0.0814
_refine_ls_wR_factor_ref 0.0913
_reflns_number_gt 4556
_reflns_number_total 6299
_reflns_threshold_expression I>2\s(I)
_cod_data_source_file xu2525.cif
_cod_data_source_block I
_cod_original_sg_symbol_H-M 'P 21/n'
_cod_database_code 2222498
_cod_database_fobs_code 2222498

loop_
_symmetry_equiv_pos_as_xyz
'x, y, z'
'-x+1/2, y+1/2, -z+1/2'
'-x, -y, -z'
'x-1/2, -y-1/2, z-1/2'

loop_
_atom_site_type_symbol
_atom_site_label
_atom_site_fract_x
_atom_site_fract_y
_atom_site_fract_z
_atom_site_U_iso_or_equiv
_atom_site_adp_type
_atom_site_calc_flag
_atom_site_refinement_flags
_atom_site_occupancy
_atom_site_disorder_assembly
_atom_site_disorder_group
Mn Mn1 0.5000 0.0000 0.0000 0.01208(10) Uani d S 1 . .
Mn Mn2 1.0000 0.0000 0.0000 0.01215(10) Uani d S 1 . .
O O1 0.32484(17) -0.26988(12) 0.00330(5) 0.0168(3) Uani d . 1 . .
O O2 0.56738(16) -0.17869(12) 0.01144(5) 0.0184(3) Uani d . 1 . .
O O3 0.86399(16) -0.04378(12) 0.10998(5) 0.0162(3) Uani d . 1 . .
O O4 1.08825(16) -0.05210(13) 0.07062(5) 0.0167(3) Uani d . 1 . .
O O5 0.41531(17) 0.00670(13) 0.07223(5) 0.0192(3) Uani d D 1 . .
H H51 0.474(3) -0.037(2) 0.0985(8) 0.045(8) Uiso d D 1 . .
H H52 0.308(2) -0.011(2) 0.0734(10) 0.047(8) Uiso d D 1 . .
O O6 0.75988(16) 0.05770(13) 0.02674(5) 0.0134(3) Uani d D 1 . .
H H61 0.790(3) 0.043(2) 0.0592(6) 0.037(7) Uiso d D 1 . .
H H62 0.742(3) 0.1359(16) 0.0247(10) 0.057(9) Uiso d D 1 . .
O O7 1.11543(18) 0.17328(13) 0.01223(5) 0.0188(3) Uani d D 1 . .
H H71 1.062(3) 0.2483(18) 0.0034(9) 0.050(8) Uiso d D 1 . .
H H72 1.221(2) 0.182(3) 0.0070(10) 0.055(9) Uiso d D 1 . .
O O8 0.5861(2) -0.10881(17) 0.14777(6) 0.0313(4) Uani d D 1 . .
H H81 0.568(4) -0.1863(17) 0.1430(13) 0.094(14) Uiso d D 1 . .
H H82 0.697(3) -0.096(3) 0.1402(14) 0.098(13) Uiso d D 1 . .
O O9 0.03985(19) -0.38092(14) 0.01543(7) 0.0276(4) Uani d D 1 . .
H H91 0.148(2) -0.360(3) 0.0120(11) 0.070(10) Uiso d D 1 . .
H H92 0.035(6) -0.390(5) 0.0472(8) 0.20(3) Uiso d D 1 . .
N N1 0.7834(2) -0.64050(15) 0.13131(6) 0.0173(4) Uani d . 1 . .
N N2 1.2766(2) -0.45986(16) 0.22433(6) 0.0190(4) Uani d . 1 . .
C C1 0.4744(2) -0.26580(17) 0.01995(7) 0.0147(4) Uani d . 1 . .
C C2 0.5485(2) -0.36230(17) 0.05081(7) 0.0134(4) Uani d . 1 . .
C C3 0.4689(2) -0.47050(18) 0.05580(7) 0.0150(4) Uani d . 1 . .
H H3 0.3633 -0.4813 0.0406 0.018 Uiso calc R 1 . .
C C4 0.5434(2) -0.56160(18) 0.08273(7) 0.0151(4) Uani d . 1 . .
H H4 0.4869 -0.6324 0.0856 0.018 Uiso calc R 1 . .
C C5 0.7046(2) -0.54916(18) 0.10611(7) 0.0148(4) Uani d . 1 . .
C C6 0.7801(2) -0.43779(18) 0.10262(7) 0.0181(4) Uani d . 1 . .
H H6 0.8834 -0.4245 0.1189 0.022 Uiso calc R 1 . .
C C7 0.7036(2) -0.34842(18) 0.07551(7) 0.0161(4) Uani d . 1 . .
H H7 0.7574 -0.2762 0.0736 0.019 Uiso calc R 1 . .
C C8 0.7200(3) -0.76135(18) 0.12893(7) 0.0187(4) Uani d . 1 . .
H H8A 0.8115 -0.8161 0.1285 0.022 Uiso calc R 1 . .
H H8B 0.6497 -0.7715 0.0991 0.022 Uiso calc R 1 . .
C C9 0.6227(3) -0.7917(2) 0.17097(8) 0.0276(5) Uani d . 1 . .
H H9A 0.5955 -0.8745 0.1699 0.041 Uiso calc R 1 . .
H H9B 0.5234 -0.7457 0.1689 0.041 Uiso calc R 1 . .
H H9C 0.6878 -0.7743 0.2007 0.041 Uiso calc R 1 . .
C C10 0.9497(3) -0.62677(19) 0.15495(8) 0.0212(5) Uani d . 1 . .
H H10A 0.9669 -0.6842 0.1809 0.025 Uiso calc R 1 . .
H H10B 0.9606 -0.5484 0.1691 0.025 Uiso calc R 1 . .
C C11 1.0821(3) -0.6433(2) 0.12076(9) 0.0298(5) Uani d . 1 . .
H H11A 1.1888 -0.6344 0.1382 0.045 Uiso calc R 1 . .
H H11B 1.0684 -0.5849 0.0957 0.045 Uiso calc R 1 . .
H H11C 1.0727 -0.7210 0.1068 0.045 Uiso calc R 1 . .
C C12 1.0033(2) -0.08717(17) 0.10404(7) 0.0135(4) Uani d . 1 . .
C C13 1.0729(2) -0.18313(17) 0.13585(6) 0.0126(4) Uani d . 1 . .
C C14 1.0042(2) -0.21580(17) 0.17791(6) 0.0131(4) Uani d . 1 . .
H H14 0.9107 -0.1766 0.1861 0.016 Uiso calc R 1 . .
C C15 1.0717(2) -0.30486(18) 0.20755(7) 0.0152(4) Uani d . 1 . .
H H15 1.0237 -0.3236 0.2355 0.018 Uiso calc R 1 . .
C C16 1.2121(2) -0.36804(17) 0.19621(7) 0.0152(4) Uani d . 1 . .
C C17 1.2802(2) -0.33497(18) 0.15330(7) 0.0163(4) Uani d . 1 . .
H H17 1.3729 -0.3743 0.1445 0.020 Uiso calc R 1 . .
C C18 1.2114(2) -0.24579(17) 0.12450(7) 0.0147(4) Uani d . 1 . .
H H18 1.2586 -0.2265 0.0965 0.018 Uiso calc R 1 . .
C C19 1.2123(3) -0.48833(19) 0.27032(7) 0.0230(5) Uani d . 1 . .
H H19A 1.2418 -0.5693 0.2790 0.028 Uiso calc R 1 . .
H H19B 1.0931 -0.4835 0.2662 0.028 Uiso calc R 1 . .
C C20 1.2764(3) -0.4072(2) 0.31101(8) 0.0293(5) Uani d . 1 . .
H H20A 1.2227 -0.4254 0.3393 0.044 Uiso calc R 1 . .
H H20B 1.2542 -0.3264 0.3018 0.044 Uiso calc R 1 . .
H H20C 1.3931 -0.4182 0.3178 0.044 Uiso calc R 1 . .
C C21 1.4284(3) -0.51786(19) 0.21392(8) 0.0223(5) Uani d . 1 . .
H H21A 1.4247 -0.5299 0.1794 0.027 Uiso calc R 1 . .
H H21B 1.4330 -0.5954 0.2290 0.027 Uiso calc R 1 . .
C C22 1.5858(3) -0.4513(2) 0.23068(9) 0.0343(6) Uani d . 1 . .
H H22A 1.6787 -0.4933 0.2206 0.051 Uiso calc R 1 . .
H H22B 1.5964 -0.4453 0.2652 0.051 Uiso calc R 1 . .
H H22C 1.5815 -0.3733 0.2169 0.051 Uiso calc R 1 . .

loop_
_atom_site_aniso_label
_atom_site_aniso_U_11
_atom_site_aniso_U_22
_atom_site_aniso_U_33
_atom_site_aniso_U_12
_atom_site_aniso_U_13
_atom_site_aniso_U_23
Mn1 0.0105(2) 0.0107(2) 0.01513(19) 0.00024(17) 0.00158(15) 0.00282(17)
Mn2 0.0106(2) 0.0136(2) 0.01241(19) 0.00140(17) 0.00160(15) 0.00314(17)
O1 0.0156(7) 0.0125(8) 0.0219(7) 0.0011(6) 0.0006(6) 0.0018(6)
O2 0.0145(7) 0.0122(8) 0.0294(8) 0.0013(6) 0.0073(6) 0.0067(6)
O3 0.0157(7) 0.0159(8) 0.0172(7) 0.0028(6) 0.0028(6) 0.0034(6)
O4 0.0148(7) 0.0202(8) 0.0151(7) -0.0004(6) 0.0017(5) 0.0059(6)
O5 0.0142(7) 0.0260(9) 0.0175(7) 0.0000(7) 0.0023(6) 0.0031(6)
O6 0.0131(7) 0.0132(8) 0.0139(7) 0.0011(6) 0.0008(5) 0.0016(6)
O7 0.0146(8) 0.0148(8) 0.0278(8) 0.0007(6) 0.0053(6) 0.0022(6)
O8 0.0217(9) 0.0393(12) 0.0325(9) -0.0029(8) 0.0008(7) 0.0125(8)
O9 0.0172(8) 0.0201(9) 0.0458(10) 0.0001(7) 0.0056(7) 0.0033(8)
N1 0.0199(9) 0.0104(9) 0.0210(9) 0.0007(7) -0.0011(7) 0.0030(7)
N2 0.0240(9) 0.0180(9) 0.0155(8) 0.0083(8) 0.0043(7) 0.0051(7)
C1 0.0194(10) 0.0109(11) 0.0146(9) 0.0014(8) 0.0069(8) -0.0004(8)
C2 0.0152(10) 0.0114(10) 0.0144(9) 0.0035(8) 0.0048(8) 0.0006(8)
C3 0.0147(10) 0.0155(11) 0.0152(9) 0.0021(8) 0.0036(8) 0.0006(8)
C4 0.0177(10) 0.0118(11) 0.0164(9) -0.0006(8) 0.0044(8) 0.0006(8)
C5 0.0195(10) 0.0130(10) 0.0126(9) 0.0026(8) 0.0043(8) 0.0005(8)
C6 0.0152(10) 0.0171(12) 0.0212(10) -0.0004(9) -0.0016(8) 0.0014(8)
C7 0.0185(10) 0.0106(10) 0.0194(10) -0.0013(8) 0.0034(8) 0.0008(8)
C8 0.0238(11) 0.0104(11) 0.0218(10) 0.0042(9) 0.0017(9) 0.0014(8)
C9 0.0349(13) 0.0199(13) 0.0294(12) -0.0011(10) 0.0104(10) 0.0038(10)
C10 0.0221(11) 0.0165(12) 0.0234(10) 0.0015(9) -0.0050(9) 0.0044(9)
C11 0.0230(12) 0.0307(14) 0.0354(13) 0.0032(10) 0.0021(10) 0.0035(11)
C12 0.0147(10) 0.0114(10) 0.0138(9) -0.0025(8) -0.0012(7) -0.0011(7)
C13 0.0146(10) 0.0105(10) 0.0120(9) -0.0013(8) -0.0020(7) 0.0001(7)
C14 0.0147(10) 0.0106(10) 0.0141(9) -0.0005(8) 0.0008(7) -0.0011(7)
C15 0.0199(10) 0.0152(11) 0.0108(9) -0.0016(8) 0.0028(8) 0.0002(8)
C16 0.0202(11) 0.0121(11) 0.0130(9) 0.0021(8) -0.0007(8) 0.0012(8)
C17 0.0170(10) 0.0172(11) 0.0150(9) 0.0036(8) 0.0029(8) -0.0008(8)
C18 0.0168(10) 0.0168(11) 0.0108(9) -0.0003(8) 0.0025(7) 0.0019(7)
C19 0.0281(12) 0.0221(13) 0.0193(10) 0.0117(10) 0.0040(9) 0.0082(9)
C20 0.0313(13) 0.0348(15) 0.0218(11) 0.0047(11) 0.0018(10) 0.0026(10)
C21 0.0275(12) 0.0201(13) 0.0196(10) 0.0105(9) 0.0039(9) 0.0043(9)
C22 0.0265(13) 0.0452(16) 0.0318(13) 0.0062(12) 0.0059(10) 0.0009(12)

loop_
_atom_type_symbol
_atom_type_description
_atom_type_scat_dispersion_real
_atom_type_scat_dispersion_imag
_atom_type_scat_source
C C 0.0033 0.0016 'International Tables Vol C Tables 4.2.6.8 and 6.1.1.4'
H H 0.0000 0.0000 'International Tables Vol C Tables 4.2.6.8 and 6.1.1.4'
Mn Mn 0.3368 0.7283 'International Tables Vol C Tables 4.2.6.8 and 6.1.1.4'
N N 0.0061 0.0033 'International Tables Vol C Tables 4.2.6.8 and 6.1.1.4'
O O 0.0106 0.0060 'International Tables Vol C Tables 4.2.6.8 and 6.1.1.4'

loop_
_geom_angle_atom_site_label_1
_geom_angle_atom_site_label_2
_geom_angle_atom_site_label_3
_geom_angle_site_symmetry_1
_geom_angle_site_symmetry_3
_geom_angle
_geom_angle_publ_flag
O2 Mn1 O2 3_655 . 180.00(11) ?
O2 Mn1 O5 3_655 . 90.28(5) yes
O2 Mn1 O5 . . 89.72(5) yes
O2 Mn1 O5 3_655 3_655 89.72(5) ?
O2 Mn1 O5 . 3_655 90.28(5) ?
O2 Mn1 O6 3_655 . 89.78(5) yes
O2 Mn1 O6 . . 90.22(5) yes
O2 Mn1 O6 . 3_655 89.78(5) ?
O2 Mn1 O6 3_655 3_655 90.22(5) ?
O5 Mn1 O5 . 3_655 180.00(7) ?
O5 Mn1 O6 . . 93.27(5) yes
O5 Mn1 O6 3_655 . 86.73(5) yes
O5 Mn1 O6 . 3_655 86.73(5) ?
O5 Mn1 O6 3_655 3_655 93.27(5) ?
O6 Mn1 O6 . 3_655 180.00(10) ?
O4 Mn2 O4 . 3_755 180.00(8) ?
O4 Mn2 O6 . 3_755 90.00(5) ?
O4 Mn2 O6 3_755 3_755 90.00(5) ?
O4 Mn2 O6 . . 90.00(5) yes
O4 Mn2 O6 3_755 . 90.00(5) ?
O4 Mn2 O7 . . 90.10(5) yes
O4 Mn2 O7 3_755 . 89.90(5) yes
O4 Mn2 O7 . 3_755 89.90(5) ?
O4 Mn2 O7 3_755 3_755 90.10(5) ?
O6 Mn2 O6 3_755 . 180.00(6) ?
O7 Mn2 O7 . 3_755 180.00(8) ?
O7 Mn2 O6 . 3_755 86.29(5) ?
O7 Mn2 O6 3_755 3_755 93.71(5) ?
O7 Mn2 O6 . . 93.71(5) yes
O7 Mn2 O6 3_755 . 86.29(5) yes
C1 O2 Mn1 . . 127.87(12) ?
C12 O4 Mn2 . . 127.31(12) ?
Mn1 O5 H51 . . 120.1(16) ?
Mn1 O5 H52 . . 114.8(18) ?
H52 O5 H51 . . 105(2) ?
Mn1 O6 H61 . . 114.7(15) ?
Mn1 O6 H62 . . 97.0(18) ?
Mn2 O6 Mn1 . . 128.35(6) ?
Mn2 O6 H61 . . 96.4(15) ?
Mn2 O6 H62 . . 113.8(19) ?
H61 O6 H62 . . 106(2) ?
Mn2 O7 H71 . . 124.4(16) ?
Mn2 O7 H72 . . 118.9(19) ?
H72 O7 H71 . . 106(2) ?
H81 O8 H82 . . 105(3) ?
H91 O9 H92 . . 105(3) ?
C5 N1 C8 . . 122.25(17) ?
C5 N1 C10 . . 121.36(17) ?
C10 N1 C8 . . 115.50(16) ?
C16 N2 C19 . . 120.96(16) ?
C16 N2 C21 . . 120.77(16) ?
C21 N2 C19 . . 117.38(16) ?
O1 C1 O2 . . 121.96(18) ?
O1 C1 C2 . . 120.75(17) ?
O2 C1 C2 . . 117.28(17) ?
C3 C2 C1 . . 122.32(17) ?
C7 C2 C1 . . 120.34(18) ?
C7 C2 C3 . . 117.33(18) ?
C2 C3 H3 . . 119.3 ?
C4 C3 C2 . . 121.48(18) ?
C4 C3 H3 . . 119.3 ?
C3 C4 C5 . . 121.09(19) ?
C3 C4 H4 . . 119.5 ?
C5 C4 H4 . . 119.5 ?
N1 C5 C4 . . 121.91(18) ?
N1 C5 C6 . . 121.37(18) ?
C6 C5 C4 . . 116.72(18) ?
C5 C6 H6 . . 119.5 ?
C7 C6 C5 . . 121.07(18) ?
C7 C6 H6 . . 119.5 ?
C2 C7 H7 . . 118.9 ?
C6 C7 C2 . . 122.17(19) ?
C6 C7 H7 . . 118.9 ?
N1 C8 C9 . . 112.74(17) ?
N1 C8 H8A . . 109.0 ?
N1 C8 H8B . . 109.0 ?
C9 C8 H8A . . 109.0 ?
C9 C8 H8B . . 109.0 ?
H8A C8 H8B . . 107.8 ?
C8 C9 H9A . . 109.5 ?
C8 C9 H9B . . 109.5 ?
C8 C9 H9C . . 109.5 ?
H9A C9 H9B . . 109.5 ?
H9A C9 H9C . . 109.5 ?
H9B C9 H9C . . 109.5 ?
N1 C10 C11 . . 113.00(18) ?
N1 C10 H10A . . 109.0 ?
N1 C10 H10B . . 109.0 ?
C11 C10 H10A . . 109.0 ?
C11 C10 H10B . . 109.0 ?
H10A C10 H10B . . 107.8 ?
C10 C11 H11A . . 109.5 ?
C10 C11 H11B . . 109.5 ?
C10 C11 H11C . . 109.5 ?
H11A C11 H11B . . 109.5 ?
H11A C11 H11C . . 109.5 ?
H11B C11 H11C . . 109.5 ?
O3 C12 O4 . . 122.35(18) ?
O3 C12 C13 . . 120.23(17) ?
O4 C12 C13 . . 117.42(17) ?
C14 C13 C12 . . 122.31(17) ?
C18 C13 C12 . . 120.51(17) ?
C18 C13 C14 . . 117.18(17) ?
C13 C14 H14 . . 119.2 ?
C15 C14 C13 . . 121.64(18) ?
C15 C14 H14 . . 119.2 ?
C14 C15 C16 . . 121.24(18) ?
C14 C15 H15 . . 119.4 ?
C16 C15 H15 . . 119.4 ?
N2 C16 C15 . . 121.84(17) ?
N2 C16 C17 . . 121.39(18) ?
C15 C16 C17 . . 116.73(18) ?
C18 C17 C16 . . 121.00(18) ?
C18 C17 H17 . . 119.5 ?
C16 C17 H17 . . 119.5 ?
C17 C18 C13 . . 122.20(18) ?
C17 C18 H18 . . 118.9 ?
C13 C18 H18 . . 118.9 ?
N2 C19 C20 . . 113.32(18) ?
N2 C19 H19A . . 108.9 ?
N2 C19 H19B . . 108.9 ?
C20 C19 H19A . . 108.9 ?
C20 C19 H19B . . 108.9 ?
H19A C19 H19B . . 107.7 ?
C19 C20 H20A . . 109.5 ?
C19 C20 H20B . . 109.5 ?
C19 C20 H20C . . 109.5 ?
H20A C20 H20B . . 109.5 ?
H20A C20 H20C . . 109.5 ?
H20B C20 H20C . . 109.5 ?
N2 C21 C22 . . 115.19(19) ?
N2 C21 H21A . . 108.5 ?
N2 C21 H21B . . 108.5 ?
C22 C21 H21A . . 108.5 ?
C22 C21 H21B . . 108.5 ?
H21A C21 H21B . . 107.5 ?
C21 C22 H22A . . 109.5 ?
C21 C22 H22B . . 109.5 ?
C21 C22 H22C . . 109.5 ?
H22A C22 H22B . . 109.5 ?
H22A C22 H22C . . 109.5 ?
H22B C22 H22C . . 109.5 ?

loop_
_geom_bond_atom_site_label_1
_geom_bond_atom_site_label_2
_geom_bond_site_symmetry_2
_geom_bond_distance
_geom_bond_publ_flag
Mn1 O2 . 2.1071(14) yes
Mn1 O2 3_655 2.1071(14) ?
Mn1 O5 . 2.1932(14) yes
Mn1 O5 3_655 2.1932(14) ?
Mn1 O6 . 2.2725(13) yes
Mn1 O6 3_655 2.2725(13) ?
Mn2 O4 . 2.1120(13) yes
Mn2 O4 3_755 2.1120(13) ?
Mn2 O6 . 2.2594(13) yes
Mn2 O6 3_755 2.2594(13) ?
Mn2 O7 . 2.1835(14) yes
Mn2 O7 3_755 2.1835(14) ?
O1 C1 . 1.263(2) ?
O2 C1 . 1.279(2) ?
O3 C12 . 1.263(2) ?
O4 C12 . 1.278(2) ?
O5 H51 . 0.970(16) ?
O5 H52 . 0.903(17) ?
O6 H61 . 0.931(16) ?
O6 H62 . 0.896(18) ?
O7 H71 . 0.973(16) ?
O7 H72 . 0.894(17) ?
O8 H81 . 0.895(17) ?
O8 H82 . 0.957(19) ?
O9 H91 . 0.930(17) ?
O9 H92 . 0.90(2) ?
N1 C5 . 1.372(2) ?
N1 C8 . 1.458(3) ?
N1 C10 . 1.457(3) ?
N2 C16 . 1.373(2) ?
N2 C19 . 1.468(2) ?
N2 C21 . 1.455(3) ?
C1 C2 . 1.480(3) ?
C2 C3 . 1.397(3) ?
C2 C7 . 1.389(3) ?
C3 H3 . 0.9300 ?
C4 C3 . 1.379(3) ?
C4 C5 . 1.416(3) ?
C4 H4 . 0.9300 ?
C6 C5 . 1.408(3) ?
C6 C7 . 1.373(3) ?
C6 H6 . 0.9300 ?
C7 H7 . 0.9300 ?
C8 C9 . 1.518(3) ?
C8 H8A . 0.9700 ?
C8 H8B . 0.9700 ?
C9 H9A . 0.9600 ?
C9 H9B . 0.9600 ?
C9 H9C . 0.9600 ?
C10 C11 . 1.520(3) ?
C10 H10A . 0.9700 ?
C10 H10B . 0.9700 ?
C11 H11A . 0.9600 ?
C11 H11B . 0.9600 ?
C11 H11C . 0.9600 ?
C12 C13 . 1.478(3) ?
C13 C18 . 1.396(3) ?
C14 C13 . 1.398(3) ?
C14 C15 . 1.381(3) ?
C14 H14 . 0.9300 ?
C15 H15 . 0.9300 ?
C16 C15 . 1.412(3) ?
C16 C17 . 1.417(3) ?
C17 C18 . 1.373(3) ?
C17 H17 . 0.9300 ?
C18 H18 . 0.9300 ?
C19 C20 . 1.511(3) ?
C19 H19A . 0.9700 ?
C19 H19B . 0.9700 ?
C20 H20A . 0.9600 ?
C20 H20B . 0.9600 ?
C20 H20C . 0.9600 ?
C21 C22 . 1.521(3) ?
C21 H21A . 0.9700 ?
C21 H21B . 0.9700 ?
C22 H22A . 0.9600 ?
C22 H22B . 0.9600 ?
C22 H22C . 0.9600 ?

loop_
_geom_hbond_atom_site_label_D
_geom_hbond_atom_site_label_H
_geom_hbond_atom_site_label_A
_geom_hbond_site_symmetry_A
_geom_hbond_distance_DH
_geom_hbond_distance_HA
_geom_hbond_distance_DA
_geom_hbond_angle_DHA
_geom_hbond_publ_flag
O5 H51 O8 . 0.97(2) 1.77(2) 2.738(2) 177(2) yes
O5 H52 O4 1_455 0.902(17) 1.846(17) 2.7457(19) 175(3) yes
O6 H61 O3 . 0.929(17) 1.778(19) 2.651(2) 156(2) yes
O6 H62 O1 3_655 0.896(18) 1.76(2) 2.608(2) 156(3) yes
O7 H71 O9 3_655 0.97(2) 1.77(2) 2.739(2) 177.0(2) yes
O7 H72 O2 3_755 0.893(18) 1.850(18) 2.733(2) 170(3) yes
O8 H82 O3 . 0.96(3) 1.77(3) 2.694(2) 160(3) yes
O9 H91 O1 . 0.927(19) 1.80(2) 2.692(2) 160(3) yes
C6 H6 Cg2 1_555 0.93 2.91 3.764(2) 154 yes
C19 H19A Cg2 2_545 0.97 2.90 3.830(2) 162 yes

loop_
_geom_torsion_atom_site_label_1
_geom_torsion_atom_site_label_2
_geom_torsion_atom_site_label_3
_geom_torsion_atom_site_label_4
_geom_torsion_site_symmetry_1
_geom_torsion_site_symmetry_2
_geom_torsion_site_symmetry_3
_geom_torsion_site_symmetry_4
_geom_torsion
_geom_torsion_publ_flag
O5 Mn1 O2 C1 . . . . 60.63(16) ?
O5 Mn1 O2 C1 3_655 . . . -119.37(16) ?
O6 Mn1 O2 C1 . . . . 153.90(16) ?
O6 Mn1 O2 C1 3_655 . . . -26.10(16) ?
O2 Mn1 O6 Mn2 3_655 . . . -125.04(8) ?
O2 Mn1 O6 Mn2 . . . . 54.96(8) ?
O5 Mn1 O6 Mn2 . . . . 144.69(8) ?
O5 Mn1 O6 Mn2 3_655 . . . -35.31(8) ?
O6 Mn2 O4 C12 3_755 . . . -151.88(16) ?
O6 Mn2 O4 C12 . . . . 28.12(16) ?
O7 Mn2 O4 C12 . . . . 121.83(16) ?
O7 Mn2 O4 C12 3_755 . . . -58.17(16) ?
O4 Mn2 O6 Mn1 . . . . -124.77(8) ?
O4 Mn2 O6 Mn1 3_755 . . . 55.23(8) ?
O7 Mn2 O6 Mn1 . . . . 145.13(8) ?
O7 Mn2 O6 Mn1 3_755 . . . -34.87(8) ?
Mn1 O2 C1 O1 . . . . 31.0(3) ?
Mn1 O2 C1 C2 . . . . -148.33(13) ?
Mn2 O4 C12 O3 . . . . -36.7(3) ?
Mn2 O4 C12 C13 . . . . 142.49(14) ?
C8 N1 C5 C4 . . . . 10.9(3) ?
C8 N1 C5 C6 . . . . -169.68(18) ?
C10 N1 C5 C4 . . . . 179.60(18) ?
C10 N1 C5 C6 . . . . -0.9(3) ?
C5 N1 C8 C9 . . . . -97.7(2) ?
C10 N1 C8 C9 . . . . 92.9(2) ?
C5 N1 C10 C11 . . . . -82.3(2) ?
C8 N1 C10 C11 . . . . 87.2(2) ?
C19 N2 C16 C17 . . . . 175.89(19) ?
C19 N2 C16 C15 . . . . -6.5(3) ?
C21 N2 C16 C15 . . . . -175.42(19) ?
C21 N2 C16 C17 . . . . 6.9(3) ?
C16 N2 C19 C20 . . . . -79.2(2) ?
C21 N2 C19 C20 . . . . 90.1(2) ?
C16 N2 C21 C22 . . . . 78.8(2) ?
C19 N2 C21 C22 . . . . -90.5(2) ?
O1 C1 C2 C3 . . . . 12.0(3) ?
O1 C1 C2 C7 . . . . -169.14(18) ?
O2 C1 C2 C3 . . . . -168.63(17) ?
O2 C1 C2 C7 . . . . 10.2(3) ?
C1 C2 C3 C4 . . . . 176.60(18) ?
C7 C2 C3 C4 . . . . -2.3(3) ?
C1 C2 C7 C6 . . . . -176.75(18) ?
C3 C2 C7 C6 . . . . 2.2(3) ?
C5 C4 C3 C2 . . . . -0.5(3) ?
C3 C4 C5 N1 . . . . -177.13(18) ?
C3 C4 C5 C6 . . . . 3.4(3) ?
C7 C6 C5 N1 . . . . 176.98(18) ?
C7 C6 C5 C4 . . . . -3.5(3) ?
C5 C6 C7 C2 . . . . 0.8(3) ?
O3 C12 C13 C14 . . . . -11.0(3) ?
O3 C12 C13 C18 . . . . 168.54(18) ?
O4 C12 C13 C14 . . . . 169.77(17) ?
O4 C12 C13 C18 . . . . -10.7(3) ?
C12 C13 C18 C17 . . . . 179.60(18) ?
C14 C13 C18 C17 . . . . -0.8(3) ?
C15 C14 C13 C12 . . . . -179.32(18) ?
C15 C14 C13 C18 . . . . 1.1(3) ?
C13 C14 C15 C16 . . . . -0.9(3) ?
N2 C16 C15 C14 . . . . -177.38(18) ?
C17 C16 C15 C14 . . . . 0.4(3) ?
N2 C16 C17 C18 . . . . 177.68(19) ?
C15 C16 C17 C18 . . . . -0.1(3) ?
C16 C17 C18 C13 . . . . 0.3(3) ?
